data_7217155
loop_
_publ_author_name
'Wylie, E. M.'
'Smith, P. A.'
'Peruski, K. M.'
'Smith, J. S.'
'Dustin, M. K.'
'Burns, P. C.'

_publ_section_title
;
 Effects of ionic liquid media on the cation selectivity of uranyl
 structural units in five new compounds produced using the ionothermal
 technique
;
_journal_issue 31
_journal_name_full CrystEngComm
_journal_page_first 7236
_journal_paper_doi 10.1039/C4CE00270A
_journal_volume 16
_journal_year 2014
_chemical_formula_moiety 'O28 P4 U5, 0.5(C8 N4), 3(O)'
_chemical_formula_structural (C4H7N2)((UO2)5(PO4)3(HPO4)(H2O)2)3H2O
_chemical_formula_sum 'C4 N2 O31 P4 U5'
_chemical_formula_weight 1886.09
_chemical_name_systematic ?
_space_group_IT_number 14
_symmetry_cell_setting monoclinic
_symmetry_space_group_name_Hall '-P 2yn'
_symmetry_space_group_name_H-M 'P 1 21/n 1'
_atom_sites_solution_primary direct
_atom_sites_solution_secondary difmap
_audit_creation_method SHELXL-97
_cell_angle_alpha 90.00
_cell_angle_beta 93.2110(10)
_cell_angle_gamma 90.00
_cell_formula_units_Z 4
_cell_length_a 9.5152(9)
_cell_length_b 33.144(3)
_cell_length_c 9.6569(10)
_cell_measurement_temperature 173(2)
_cell_measurement_theta_max 27.09
_cell_volume 3040.7(5)
_computing_structure_refinement 'SHELXL-97 (Sheldrick, 2008)'
_computing_structure_solution 'SHELXS-97 (Sheldrick, 2008)'
_diffrn_ambient_temperature 173(2)
_diffrn_measured_fraction_theta_full 0.994
_diffrn_measured_fraction_theta_max 0.994
_diffrn_measurement_device_type 'BRUKER AXS Apex-2 CCD-4k'
_diffrn_measurement_method 'phi-omega scan'
_diffrn_radiation_monochromator graphite
_diffrn_radiation_source 'fine-focus sealed tube'
_diffrn_radiation_type MoK\a
_diffrn_radiation_wavelength 0.71073
_diffrn_reflns_av_R_equivalents 0.0958
_diffrn_reflns_av_sigmaI/netI 0.0807
_diffrn_reflns_limit_h_max 12
_diffrn_reflns_limit_h_min -12
_diffrn_reflns_limit_k_max 43
_diffrn_reflns_limit_k_min -43
_diffrn_reflns_limit_l_max 12
_diffrn_reflns_limit_l_min -12
_diffrn_reflns_number 30943
_diffrn_reflns_theta_full 27.53
_diffrn_reflns_theta_max 27.53
_diffrn_reflns_theta_min 1.23
_exptl_absorpt_coefficient_mu 27.146
_exptl_absorpt_correction_T_max 0.7456
_exptl_absorpt_correction_T_min 0.3903
_exptl_absorpt_correction_type multi-scan
_exptl_crystal_colour yellow
_exptl_crystal_density_diffrn 4.120
_exptl_crystal_density_meas ?
_exptl_crystal_density_method none
_exptl_crystal_description plate
_exptl_crystal_F_000 3480
_exptl_crystal_size_max 0.06
_exptl_crystal_size_mid 0.05
_exptl_crystal_size_min 0.04
_refine_diff_density_max 2.930
_refine_diff_density_min -2.577
_refine_diff_density_rms 0.474
_refine_ls_extinction_method none
_refine_ls_goodness_of_fit_ref 1.015
_refine_ls_hydrogen_treatment none
_refine_ls_matrix_type full
_refine_ls_number_parameters 230
_refine_ls_number_reflns 6967
_refine_ls_number_restraints 0
_refine_ls_restrained_S_all 1.015
_refine_ls_R_factor_all 0.0684
_refine_ls_R_factor_gt 0.0450
_refine_ls_shift/su_max 0.001
_refine_ls_shift/su_mean 0.000
_refine_ls_structure_factor_coef Fsqd
_refine_ls_weighting_details 'calc w=1/[\s^2^(Fo^2^)+(0.0436P)^2^+0.0000P] where P=(Fo^2^+2Fc^2^)/3'
_refine_ls_weighting_scheme calc
_refine_ls_wR_factor_gt 0.1036
_refine_ls_wR_factor_ref 0.1163
_reflns_number_gt 5093
_reflns_number_total 6967
_reflns_threshold_expression >2sigma(I)
_cod_data_source_file c4ce00270a2.cif
_cod_data_source_block p21n
_cod_depositor_comments
;
The following automatic conversions were performed:

'_exptl_crystal_density_meas' value 'not measured' was changed to '?'
- the value is perceived as not measured.

Automatic conversion script
Id: cif_fix_values 3008 2015-01-20 13:52:24Z robertas 
;
_cod_original_sg_symbol_H-M 'P 21/n'
_cod_database_code 7217155

loop_
_symmetry_equiv_pos_as_xyz
'x, y, z'
'-x+1/2, y+1/2, -z+1/2'
'-x, -y, -z'
'x-1/2, -y-1/2, z-1/2'

loop_
_atom_site_label
_atom_site_type_symbol
_atom_site_fract_x
_atom_site_fract_y
_atom_site_fract_z
_atom_site_U_iso_or_equiv
_atom_site_adp_type
_atom_site_occupancy
_atom_site_symmetry_multiplicity
_atom_site_calc_flag
U1 U 0.08050(5) 0.240207(14) 0.66336(4) 0.01173(12) Uani 1 1 d
U2 U 0.18149(5) 0.240604(14) 0.26670(4) 0.01134(12) Uani 1 1 d
U3 U 0.54940(5) 0.007359(15) 0.79980(4) 0.01262(12) Uani 1 1 d
U4 U 0.94924(5) 0.007633(14) 0.69537(4) 0.01184(12) Uani 1 1 d
U5 U 0.64402(5) 0.130482(15) 0.44288(5) 0.01550(12) Uani 1 1 d
P1 P 0.7116(3) 0.02024(10) 0.4587(3) 0.0101(6) Uani 1 1 d
P2 P 0.4282(3) 0.22173(10) 0.4949(3) 0.0113(6) Uani 1 1 d
P3 P 0.7850(3) 0.02118(11) 1.0387(3) 0.0153(7) Uani 1 1 d
P4 P -0.1681(3) 0.23074(10) 0.4329(3) 0.0120(6) Uani 1 1 d
O1 O -0.2410(9) 0.2592(2) 0.3313(8) 0.0144(18) Uiso 1 1 d
O2 O 0.6161(9) -0.0102(3) 0.3844(8) 0.018(2) Uiso 1 1 d
O3 O 0.6991(9) 0.0178(3) 0.6179(8) 0.0150(18) Uiso 1 1 d
O4 O 0.8830(10) -0.0052(3) 1.1266(9) 0.021(2) Uiso 1 1 d
O5 O 0.4358(9) 0.2369(3) 0.3449(8) 0.0171(19) Uiso 1 1 d
O6 O 0.8020(9) 0.0169(3) 0.8828(8) 0.0177(19) Uiso 1 1 d
O7 O -0.1719(9) 0.2470(3) 0.5839(9) 0.0158(19) Uiso 1 1 d
O8 O -0.0056(9) 0.2303(3) 0.4150(8) 0.0153(18) Uiso 1 1 d
O9 O 0.5031(10) 0.2510(3) 0.5939(9) 0.018(2) Uiso 1 1 d
O10 O 0.2654(9) 0.2238(3) 0.5126(8) 0.0138(18) Uiso 1 1 d
O11 O 0.8681(10) 0.0075(3) 0.4484(9) 0.022(2) Uiso 1 1 d
O12 O 0.4803(9) 0.1796(3) 0.5121(8) 0.021(2) Uiso 1 1 d
O13 O 0.6317(10) 0.0088(3) 1.0520(9) 0.022(2) Uiso 1 1 d
O14 O 0.5215(10) 0.0590(3) 0.8165(9) 0.025(2) Uiso 1 1 d
O15 O 0.9787(9) 0.0595(3) 0.6815(9) 0.023(2) Uiso 1 1 d
O16 O 0.1831(9) 0.2923(3) 0.3087(9) 0.022(2) Uiso 1 1 d
O17 O 0.9189(9) -0.0447(3) 0.7066(9) 0.022(2) Uiso 1 1 d
O18 O 0.0485(9) 0.1893(3) 0.6985(8) 0.021(2) Uiso 1 1 d
O19 O 0.6854(9) 0.0614(3) 0.4050(8) 0.021(2) Uiso 1 1 d
O20 O 0.5823(10) -0.0448(3) 0.7846(9) 0.028(2) Uiso 1 1 d
O21 O 0.1779(9) 0.1880(3) 0.2305(8) 0.020(2) Uiso 1 1 d
O22 O 0.1121(9) 0.2913(3) 0.6199(8) 0.020(2) Uiso 1 1 d
O23 O 0.5721(10) 0.1342(3) 0.2747(9) 0.026(2) Uiso 1 1 d
O24 O 0.8080(10) 0.0659(3) 1.0804(9) 0.030(2) Uiso 1 1 d
O25 O 0.7121(10) 0.1243(3) 0.6150(10) 0.030(2) Uiso 1 1 d
O26 O -0.2292(9) 0.1894(3) 0.4212(9) 0.022(2) Uiso 1 1 d
O27 O 0.8769(10) 0.1179(3) 0.3320(10) 0.029(2) Uiso 1 1 d
O28 O 0.4269(11) 0.0945(3) 0.5040(10) 0.032(2) Uiso 1 1 d
O29 O 0.8755(11) 0.1716(3) 0.1022(11) 0.043(3) Uiso 1 1 d
O30 O 0.1675(14) 0.1247(4) 0.4730(13) 0.065(4) Uiso 1 1 d
O31 O 0.7919(17) 0.1184(5) 0.8992(16) 0.093(5) Uiso 1 1 d
N1 N 0.2529(15) 0.1190(4) 0.9547(14) 0.043(4) Uiso 1 1 d
C1 C 0.233(2) 0.1224(6) 0.817(2) 0.060(5) Uiso 1 1 d
N2 N 0.355(2) 0.1440(6) 0.7815(19) 0.081(6) Uiso 1 1 d
C2 C 0.377(2) 0.1379(6) 0.007(2) 0.061(6) Uiso 1 1 d
C3 C -0.060(2) 0.3493(6) 0.392(2) 0.059(5) Uiso 1 1 d
C4 C 0.851(2) -0.0994(7) 0.958(2) 0.079(7) Uiso 1 1 d

loop_
_atom_site_aniso_label
_atom_site_aniso_U_11
_atom_site_aniso_U_22
_atom_site_aniso_U_33
_atom_site_aniso_U_23
_atom_site_aniso_U_13
_atom_site_aniso_U_12
U1 0.0095(2) 0.0185(3) 0.0072(2) -0.00093(17) 0.00009(17) 0.00057(18)
U2 0.0089(2) 0.0176(3) 0.0075(2) 0.00087(17) 0.00042(17) -0.00025(18)
U3 0.0094(2) 0.0208(3) 0.0077(2) 0.00025(17) 0.00037(18) -0.00075(18)
U4 0.0089(2) 0.0195(3) 0.0070(2) 0.00016(17) 0.00011(18) 0.00068(18)
U5 0.0166(3) 0.0156(2) 0.0142(2) 0.00047(19) -0.00024(18) 0.0017(2)
P1 0.0087(15) 0.0159(17) 0.0057(13) -0.0040(12) -0.0006(12) 0.0011(12)
P2 0.0094(15) 0.0169(17) 0.0076(13) 0.0002(12) -0.0001(12) 0.0001(13)
P3 0.0092(16) 0.031(2) 0.0055(14) 0.0013(13) 0.0010(12) 0.0009(14)
P4 0.0089(15) 0.0181(17) 0.0089(14) -0.0004(12) -0.0002(12) 0.0004(13)

loop_
_atom_type_symbol
_atom_type_description
_atom_type_scat_dispersion_real
_atom_type_scat_dispersion_imag
_atom_type_scat_source
C C 0.0033 0.0016 'International Tables Vol C Tables 4.2.6.8 and 6.1.1.4'
N N 0.0061 0.0033 'International Tables Vol C Tables 4.2.6.8 and 6.1.1.4'
O O 0.0106 0.0060 'International Tables Vol C Tables 4.2.6.8 and 6.1.1.4'
P P 0.1023 0.0942 'International Tables Vol C Tables 4.2.6.8 and 6.1.1.4'
U U -9.6767 9.6646 'International Tables Vol C Tables 4.2.6.8 and 6.1.1.4'
S S 0.1246 0.1234 'International Tables Vol C Tables 4.2.6.8 and 6.1.1.4'

loop_
_geom_angle_atom_site_label_1
_geom_angle_atom_site_label_2
_geom_angle_atom_site_label_3
_geom_angle
_geom_angle_site_symmetry_1
_geom_angle_site_symmetry_3
O18 U1 O22 177.5(4) . .
O18 U1 O1 90.1(3) . 4_666
O22 U1 O1 91.8(3) . 4_666
O18 U1 O10 92.4(3) . .
O22 U1 O10 86.1(3) . .
O1 U1 O10 83.8(3) 4_666 .
O18 U1 O5 92.8(3) . 4_566
O22 U1 O5 89.0(3) . 4_566
O1 U1 O5 85.0(3) 4_666 4_566
O10 U1 O5 167.6(3) . 4_566
O18 U1 O7 88.4(3) . .
O22 U1 O7 90.8(3) . .
O1 U1 O7 152.2(3) 4_666 .
O10 U1 O7 124.0(3) . .
O5 U1 O7 67.4(3) 4_566 .
O18 U1 O8 90.5(3) . .
O22 U1 O8 87.1(3) . .
O1 U1 O8 150.4(3) 4_666 .
O10 U1 O8 66.6(3) . .
O5 U1 O8 124.5(3) 4_566 .
O7 U1 O8 57.3(3) . .
O18 U1 P4 84.8(3) . .
O22 U1 P4 93.3(3) . .
O1 U1 P4 174.8(2) 4_666 .
O10 U1 P4 95.45(19) . .
O5 U1 P4 96.2(2) 4_566 .
O7 U1 P4 28.8(2) . .
O8 U1 P4 29.1(2) . .
O18 U1 U2 104.0(3) . .
O22 U1 U2 73.6(3) . .
O1 U1 U2 118.1(2) 4_666 .
O10 U1 U2 36.77(18) . .
O5 U1 U2 150.8(2) 4_566 .
O7 U1 U2 89.09(19) . .
O8 U1 U2 33.85(19) . .
P4 U1 U2 62.50(6) . .
O18 U1 U2 85.8(3) . 4_566
O22 U1 U2 94.7(3) . 4_566
O1 U1 U2 119.8(2) 4_666 4_566
O10 U1 U2 156.32(18) . 4_566
O5 U1 U2 35.5(2) 4_566 4_566
O7 U1 U2 32.46(19) . 4_566
O8 U1 U2 89.75(19) . 4_566
P4 U1 U2 60.87(6) . 4_566
U2 U1 U2 121.109(15) . 4_566
O16 U2 O21 177.9(4) . .
O16 U2 O9 92.6(4) . 4_565
O21 U2 O9 88.3(3) . 4_565
O16 U2 O7 90.3(4) . 4_665
O21 U2 O7 91.7(3) . 4_665
O9 U2 O7 83.1(3) 4_565 4_665
O16 U2 O8 89.9(4) . .
O21 U2 O8 88.3(3) . .
O9 U2 O8 84.7(3) 4_565 .
O7 U2 O8 167.9(3) 4_665 .
O16 U2 O5 89.0(3) . .
O21 U2 O5 91.1(3) . .
O9 U2 O5 151.3(3) 4_565 .
O7 U2 O5 68.2(3) 4_665 .
O8 U2 O5 123.9(3) . .
O16 U2 O10 90.0(3) . .
O21 U2 O10 88.3(3) . .
O9 U2 O10 151.6(3) 4_565 .
O7 U2 O10 125.2(3) 4_665 .
O8 U2 O10 67.0(3) . .
O5 U2 O10 56.9(3) . .
O16 U2 P2 92.0(3) . .
O21 U2 P2 87.1(3) . .
O9 U2 P2 175.3(2) 4_565 .
O7 U2 P2 96.2(2) 4_665 .
O8 U2 P2 95.9(2) . .
O5 U2 P2 28.2(2) . .
O10 U2 P2 28.98(19) . .
O16 U2 U1 77.4(3) . .
O21 U2 U1 100.5(3) . .
O9 U2 U1 118.8(2) 4_565 .
O7 U2 U1 154.9(2) 4_665 .
O8 U2 U1 36.2(2) . .
O5 U2 U1 89.47(19) . .
O10 U2 U1 34.83(19) . .
P2 U2 U1 62.93(6) . .
O16 U2 U1 84.7(3) . 4_665
O21 U2 U1 96.5(3) . 4_665
O9 U2 U1 117.6(2) 4_565 4_665
O7 U2 U1 34.7(2) 4_665 4_665
O8 U2 U1 157.2(2) . 4_665
O5 U2 U1 34.14(19) . 4_665
O10 U2 U1 90.85(19) . 4_665
P2 U2 U1 62.30(6) . 4_665
U1 U2 U1 121.179(15) . 4_665
O14 U3 O20 178.5(4) . .
O14 U3 O2 86.0(4) . 3_656
O20 U3 O2 95.3(4) . 3_656
O14 U3 O3 91.5(4) . .
O20 U3 O3 87.9(4) . .
O2 U3 O3 80.4(3) 3_656 .
O14 U3 O13 92.6(4) . 3_657
O20 U3 O13 88.1(4) . 3_657
O2 U3 O13 89.3(3) 3_656 3_657
O3 U3 O13 168.6(3) . 3_657
O14 U3 O6 89.7(4) . .
O20 U3 O6 88.8(4) . .
O2 U3 O6 147.1(3) 3_656 .
O3 U3 O6 67.1(3) . .
O13 U3 O6 123.6(3) 3_657 .
O14 U3 O13 86.2(3) . .
O20 U3 O13 92.9(4) . .
O2 U3 O13 155.0(3) 3_656 .
O3 U3 O13 123.5(3) . .
O13 U3 O13 67.4(4) 3_657 .
O6 U3 O13 56.5(3) . .
O14 U3 P3 84.0(3) . .
O20 U3 P3 94.6(3) . .
O2 U3 P3 169.0(2) 3_656 .
O3 U3 P3 95.1(2) . .
O13 U3 P3 95.9(2) 3_657 .
O6 U3 P3 28.48(19) . .
O13 U3 P3 28.5(2) . .
O14 U3 U4 100.0(3) . .
O20 U3 U4 78.8(3) . .
O2 U3 U4 115.1(2) 3_656 .
O3 U3 U4 35.28(19) . .
O13 U3 U4 153.1(2) 3_657 .
O6 U3 U4 34.02(18) . .
O13 U3 U4 89.7(2) . .
P3 U3 U4 62.39(6) . .
O14 U3 U3 89.2(3) . 3_657
O20 U3 U3 90.7(3) . 3_657
O2 U3 U3 123.6(2) 3_656 3_657
O3 U3 U3 155.89(19) . 3_657
O13 U3 U3 34.9(2) 3_657 3_657
O6 U3 U3 88.84(18) . 3_657
O13 U3 U3 32.5(2) . 3_657
P3 U3 U3 60.96(6) . 3_657
U4 U3 U3 121.063(17) . 3_657
O15 U4 O17 179.1(4) . .
O15 U4 O4 89.1(4) . 3_757
O17 U4 O4 91.7(4) . 3_757
O15 U4 O11 92.1(4) . 3_756
O17 U4 O11 87.5(4) . 3_756
O4 U4 O11 85.9(3) 3_757 3_756
O15 U4 O6 92.0(4) . .
O17 U4 O6 88.6(4) . .
O4 U4 O6 81.2(3) 3_757 .
O11 U4 O6 166.4(3) 3_756 .
O15 U4 O11 88.3(3) . .
O17 U4 O11 90.8(3) . .
O4 U4 O11 153.8(3) 3_757 .
O11 U4 O11 68.1(4) 3_756 .
O6 U4 O11 124.9(3) . .
O15 U4 O3 90.0(3) . .
O17 U4 O3 89.7(4) . .
O4 U4 O3 148.5(3) 3_757 .
O11 U4 O3 125.7(3) 3_756 .
O6 U4 O3 67.3(3) . .
O11 U4 O3 57.6(3) . .
O15 U4 P1 85.7(3) . .
O17 U4 P1 93.5(3) . .
O4 U4 P1 174.1(2) 3_757 .
O11 U4 P1 97.1(2) 3_756 .
O6 U4 P1 96.1(2) . .
O11 U4 P1 29.0(2) . .
O3 U4 P1 28.96(19) . .
O15 U4 U4 90.2(3) . 3_756
O17 U4 U4 89.0(3) . 3_756
O4 U4 U4 120.9(2) 3_757 3_756
O11 U4 U4 35.1(2) 3_756 3_756
O6 U4 U4 157.8(2) . 3_756
O11 U4 U4 33.1(2) . 3_756
O3 U4 U4 90.63(18) . 3_756
P1 U4 U4 62.06(6) . 3_756
O15 U4 U3 100.4(3) . .
O17 U4 U3 79.7(3) . .
O4 U4 U3 116.5(2) 3_757 .
O11 U4 U3 154.2(2) 3_756 .
O6 U4 U3 36.3(2) . .
O11 U4 U3 89.6(2) . .
O3 U4 U3 33.18(18) . .
P1 U4 U3 61.85(6) . .
U4 U4 U3 121.661(17) 3_756 .
O23 U5 O25 177.0(5) . .
O23 U5 O26 92.1(4) . 1_655
O25 U5 O26 91.0(4) . 1_655
O23 U5 O19 89.1(4) . .
O25 U5 O19 88.8(4) . .
O26 U5 O19 135.6(3) 1_655 .
O23 U5 O12 89.1(4) . .
O25 U5 O12 91.5(4) . .
O26 U5 O12 78.4(3) 1_655 .
O19 U5 O12 145.9(3) . .
O23 U5 O28 88.1(4) . .
O25 U5 O28 89.3(4) . .
O26 U5 O28 150.7(3) 1_655 .
O19 U5 O28 73.7(3) . .
O12 U5 O28 72.3(3) . .
O23 U5 O27 85.7(4) . .
O25 U5 O27 95.4(4) . .
O26 U5 O27 68.3(3) 1_655 .
O19 U5 O27 67.6(3) . .
O12 U5 O27 146.0(3) . .
O28 U5 O27 140.8(3) . .
O19 P1 O2 111.4(5) . .
O19 P1 O3 112.1(5) . .
O2 P1 O3 110.9(5) . .
O19 P1 O11 111.9(5) . .
O2 P1 O11 109.9(5) . .
O3 P1 O11 100.1(5) . .
O19 P1 U4 118.6(4) . .
O2 P1 U4 130.1(4) . .
O3 P1 U4 50.6(3) . .
O11 P1 U4 50.2(3) . .
O12 P2 O9 112.9(5) . .
O12 P2 O5 112.3(5) . .
O9 P2 O5 109.9(5) . .
O12 P2 O10 110.8(5) . .
O9 P2 O10 109.6(5) . .
O5 P2 O10 100.8(5) . .
O12 P2 U2 119.3(4) . .
O9 P2 U2 127.8(4) . .
O5 P2 U2 50.0(3) . .
O10 P2 U2 51.2(3) . .
O4 P3 O13 111.1(5) . .
O4 P3 O6 113.9(5) . .
O13 P3 O6 102.2(5) . .
O4 P3 O24 109.6(5) . .
O13 P3 O24 110.9(5) . .
O6 P3 O24 108.9(5) . .
O4 P3 U3 136.0(4) . .
O13 P3 U3 51.7(3) . .
O6 P3 U3 51.5(3) . .
O24 P3 U3 114.4(4) . .
O26 P4 O1 111.3(5) . .
O26 P4 O7 111.1(5) . .
O1 P4 O7 111.1(5) . .
O26 P4 O8 111.5(5) . .
O1 P4 O8 110.9(5) . .
O7 P4 O8 100.5(5) . .
O26 P4 U1 114.6(4) . .
O1 P4 U1 134.0(4) . .
O7 P4 U1 50.5(3) . .
O8 P4 U1 51.4(3) . .
P4 O1 U1 140.1(5) . 4_565
P1 O2 U3 134.7(5) . 3_656
P1 O3 U3 146.4(5) . .
P1 O3 U4 100.4(4) . .
U3 O3 U4 111.5(3) . .
P3 O4 U4 146.1(6) . 3_757
P2 O5 U1 147.8(5) . 4_665
P2 O5 U2 101.8(4) . .
U1 O5 U2 110.3(3) 4_665 .
P3 O6 U4 149.7(5) . .
P3 O6 U3 100.0(4) . .
U4 O6 U3 109.6(3) . .
P4 O7 U2 144.2(5) . 4_566
P4 O7 U1 100.6(4) . .
U2 O7 U1 112.8(3) 4_566 .
P4 O8 U2 147.6(5) . .
P4 O8 U1 99.5(4) . .
U2 O8 U1 110.0(3) . .
P2 O9 U2 145.9(5) . 4_666
P2 O10 U1 146.6(5) . .
P2 O10 U2 99.8(4) . .
U1 O10 U2 108.4(3) . .
P1 O11 U4 147.3(5) . 3_756
P1 O11 U4 100.8(4) . .
U4 O11 U4 111.9(4) 3_756 .
P2 O12 U5 146.3(5) . .
P3 O13 U3 147.6(5) . 3_657
P3 O13 U3 99.8(4) . .
U3 O13 U3 112.6(4) 3_657 .
P1 O19 U5 150.5(5) . .
P4 O26 U5 166.8(6) . 1_455
C1 N1 C2 113.0(16) . 1_556
C1 N1 C4 122.6(17) . 3_657
C2 N1 C4 124.3(16) 1_556 3_657
N1 C1 N2 102.2(17) . .
C3 N2 C1 111.2(18) 4_666 .
C3 C2 N1 104.1(17) 4_665 1_554
N2 C3 C2 109(2) 4_565 4_566

loop_
_geom_bond_atom_site_label_1
_geom_bond_atom_site_label_2
_geom_bond_distance
_geom_bond_site_symmetry_2
U1 O18 1.750(9) .
U1 O22 1.773(9) .
U1 O1 2.282(8) 4_666
U1 O10 2.408(8) .
U1 O5 2.412(8) 4_566
U1 O7 2.490(9) .
U1 O8 2.512(8) .
U1 P4 3.171(3) .
U1 U2 4.0012(7) .
U1 U2 4.0298(7) 4_566
U2 O16 1.759(9) .
U2 O21 1.779(9) .
U2 O9 2.330(9) 4_565
U2 O7 2.346(9) 4_665
U2 O8 2.372(8) .
U2 O5 2.498(9) .
U2 O10 2.524(8) .
U2 P2 3.190(3) .
U2 U1 4.0298(7) 4_665
U3 O14 1.741(10) .
U3 O20 1.763(10) .
U3 O2 2.310(8) 3_656
U3 O3 2.348(8) .
U3 O13 2.362(9) 3_657
U3 O6 2.511(8) .
U3 O13 2.516(9) .
U3 P3 3.159(3) .
U3 U4 3.9902(7) .
U3 U3 4.0595(9) 3_657
U4 O15 1.748(9) .
U4 O17 1.761(9) .
U4 O4 2.281(9) 3_757
U4 O11 2.339(9) 3_756
U4 O6 2.370(8) .
U4 O11 2.465(9) .
U4 O3 2.478(8) .
U4 P1 3.152(3) .
U4 U4 3.9794(9) 3_756
U5 O23 1.731(9) .
U5 O25 1.762(9) .
U5 O26 2.310(9) 1_655
U5 O19 2.357(9) .
U5 O12 2.376(9) .
U5 O28 2.485(10) .
U5 O27 2.549(10) .
P1 O19 1.474(9) .
P1 O2 1.512(9) .
P1 O3 1.551(8) .
P1 O11 1.557(10) .
P2 O12 1.487(9) .
P2 O9 1.512(9) .
P2 O5 1.539(9) .
P2 O10 1.569(9) .
P3 O4 1.506(9) .
P3 O13 1.528(10) .
P3 O6 1.529(8) .
P3 O24 1.548(11) .
P4 O26 1.491(10) .
P4 O1 1.502(9) .
P4 O7 1.557(9) .
P4 O8 1.566(9) .
O1 U1 2.282(8) 4_565
O2 U3 2.310(8) 3_656
O4 U4 2.281(9) 3_757
O5 U1 2.412(8) 4_665
O7 U2 2.346(9) 4_566
O9 U2 2.330(9) 4_666
O11 U4 2.339(9) 3_756
O13 U3 2.362(9) 3_657
O26 U5 2.310(9) 1_455
N1 C1 1.33(2) .
N1 C2 1.41(2) 1_556
N1 C4 1.48(3) 3_657
C1 N2 1.42(2) .
N2 C3 1.32(2) 4_666
C2 C3 1.36(3) 4_665
C2 N1 1.41(2) 1_554
C3 N2 1.32(2) 4_565
C3 C2 1.36(3) 4_566
C4 N1 1.48(3) 3_657
